data_2200861
loop_
_publ_author_name
'Egold, Hans'
'Fl\"orke, Ulrich'
'Klose, Stefanie'

_publ_section_title Octacarbonyl-\m-dicyclohexylphosphido-\m-<i>N,N</i>-diethyldithiocarbamato-dirhenium
_journal_issue 3
_journal_name_full 'Acta Crystallographica Section E'
_journal_page_first m116
_journal_page_last m117
_journal_paper_doi 10.1107/S1600536802003094
_journal_volume 58
_journal_year 2002
_chemical_formula_iupac '[Re2 (C5 H10 N S2) (C12 H22 P) (C O)8]'
_chemical_formula_moiety 'C25 H32 N O8 P Re2 S2'
_chemical_formula_sum 'C25 H32 N O8 P Re2 S2'
_chemical_formula_weight 942.01
_chemical_name_systematic
;
Octacarbonyl-\m-N,N-diethyldithiocarbamato-\m-dicyclohexylphosphido-
dirhenium
;
_space_group_IT_number 2
_symmetry_cell_setting triclinic
_symmetry_space_group_name_Hall '-P 1'
_symmetry_space_group_name_H-M 'P -1'
_atom_sites_solution_hydrogens geom
_atom_sites_solution_primary direct
_atom_sites_solution_secondary difmap
_audit_creation_method SHELXL-97
_cell_angle_alpha 96.400(10)
_cell_angle_beta 99.89(2)
_cell_angle_gamma 102.06(2)
_cell_formula_units_Z 2
_cell_length_a 9.218(2)
_cell_length_b 11.891(2)
_cell_length_c 14.624(2)
_cell_measurement_reflns_used 25
_cell_measurement_temperature 203(2)
_cell_measurement_theta_max 15.6
_cell_measurement_theta_min 7.3
_cell_volume 1526.1(5)
_computing_cell_refinement XSCANS
_computing_data_collection 'XSCANS (Bruker, 1996)'
_computing_data_reduction 'SHELXTL (Bruker, 1998)'
_computing_molecular_graphics SHELXTL
_computing_publication_material SHELXTL
_computing_structure_refinement SHELXTL
_computing_structure_solution SHELXTL
_diffrn_ambient_temperature 203(2)
_diffrn_measured_fraction_theta_full .992
_diffrn_measured_fraction_theta_max .992
_diffrn_measurement_device_type 'Bruker P4'
_diffrn_measurement_method \w
_diffrn_radiation_monochromator graphite
_diffrn_radiation_source 'fine-focus sealed tube'
_diffrn_radiation_type MoK\a
_diffrn_radiation_wavelength .71073
_diffrn_reflns_av_R_equivalents .0526
_diffrn_reflns_av_sigmaI/netI .0617
_diffrn_reflns_limit_h_max 1
_diffrn_reflns_limit_h_min -11
_diffrn_reflns_limit_k_max 15
_diffrn_reflns_limit_k_min -15
_diffrn_reflns_limit_l_max 19
_diffrn_reflns_limit_l_min -18
_diffrn_reflns_number 8235
_diffrn_reflns_theta_full 27.50
_diffrn_reflns_theta_max 27.50
_diffrn_reflns_theta_min 2.86
_diffrn_standards_decay_% 2
_diffrn_standards_interval_count 397
_diffrn_standards_number 3
_exptl_absorpt_coefficient_mu 8.159
_exptl_absorpt_correction_T_max .187
_exptl_absorpt_correction_T_min .121
_exptl_absorpt_correction_type psi-scan
_exptl_absorpt_process_details '(North et al., 1968)'
_exptl_crystal_colour colorless
_exptl_crystal_density_diffrn 2.050
_exptl_crystal_density_meas ?
_exptl_crystal_density_method 'not measured'
_exptl_crystal_description block
_exptl_crystal_F_000 900
_exptl_crystal_size_max .30
_exptl_crystal_size_mid .26
_exptl_crystal_size_min .20
_refine_diff_density_max 1.246
_refine_diff_density_min -1.040
_refine_ls_extinction_coef .0038(4)
_refine_ls_extinction_expression Fc^*^=kFc[1+0.001xFc^2^\l^3^/sin(2\q)]^-1/4^
_refine_ls_extinction_method SHELXL97
_refine_ls_goodness_of_fit_ref 1.052
_refine_ls_hydrogen_treatment constr
_refine_ls_matrix_type full
_refine_ls_number_parameters 353
_refine_ls_number_reflns 6945
_refine_ls_number_restraints 0
_refine_ls_restrained_S_all 1.052
_refine_ls_R_factor_all .0784
_refine_ls_R_factor_gt .0512
_refine_ls_shift/su_max .001
_refine_ls_shift/su_mean .000
_refine_ls_structure_factor_coef Fsqd
_refine_ls_weighting_details 'calc w = 1/[\s^2^(Fo^2^)+(0.0703P)^2^+15.7996P] where P = (Fo^2^+2Fc^2^)/3'
_refine_ls_weighting_scheme calc
_refine_ls_wR_factor_gt .1346
_refine_ls_wR_factor_ref .1491
_reflns_number_gt 5125
_reflns_number_total 6945
_reflns_threshold_expression I>2\s(I)
_cod_data_source_file cf6151.cif
_cod_data_source_block I
_cod_depositor_comments
;
The following automatic conversions were performed:

'_exptl_crystal_density_meas' value 'not measured' was changed to '?'
- the value is perceived as not measured.

Automatic conversion script
Id: cif_fix_values 3008 2015-01-20 13:52:24Z robertas 
;
_cod_database_code 2200861
_cod_database_fobs_code 2200861

loop_
_symmetry_equiv_pos_as_xyz
'x, y, z'
'-x, -y, -z'

loop_
_atom_site_label
_atom_site_fract_x
_atom_site_fract_y
_atom_site_fract_z
_atom_site_U_iso_or_equiv
_atom_site_adp_type
_atom_site_calc_flag
_atom_site_refinement_flags
_atom_site_occupancy
_atom_site_disorder_assembly
_atom_site_disorder_group
_atom_site_type_symbol
Re1 .14111(5) .83672(4) .34918(3) .02840(15) Uani d . 1 . . Re
Re2 .40585(5) .67779(4) .17406(3) .03113(16) Uani d . 1 . . Re
S1 .3144(4) .7198(3) .4261(2) .0382(7) Uani d . 1 . . S
S2 .2363(4) .5410(3) .2482(2) .0389(7) Uani d . 1 . . S
P1 .2676(3) .8393(2) .20640(19) .0258(5) Uani d . 1 . . P
N1 .2285(11) .4928(8) .4170(7) .034(2) Uani d . 1 . . N
O1 .3588(13) 1.0643(9) .4676(8) .062(3) Uani d . 1 . . O
C1 .2847(14) .9797(11) .4202(9) .038(3) Uani d . 1 . . C
O2 -.0675(12) .9805(10) .2577(7) .057(3) Uani d . 1 . . O
C2 .0129(15) .9280(11) .2926(9) .041(3) Uani d . 1 . . C
O3 -.1033(11) .6059(9) .2734(7) .054(3) Uani d . 1 . . O
C3 -.0115(14) .6878(11) .2940(9) .038(3) Uani d . 1 . . C
O4 -.0247(13) .8515(11) .5146(7) .063(3) Uani d . 1 . . O
C4 .0393(14) .8405(12) .4551(9) .039(3) Uani d . 1 . . C
O5 .6601(11) .7622(9) .3552(8) .056(3) Uani d . 1 . . O
C5 .5615(14) .7350(10) .2921(10) .039(3) Uani d . 1 . . C
O6 .1860(12) .5530(9) -.0144(7) .056(3) Uani d . 1 . . O
C6 .2604(14) .6030(11) .0544(9) .037(3) Uani d . 1 . . C
O7 .5701(13) .4818(10) .1339(9) .072(3) Uani d . 1 . . O
C7 .5116(16) .5547(14) .1499(10) .050(3) Uani d . 1 . . C
O8 .5947(13) .8419(10) .0689(9) .066(3) Uani d . 1 . . O
C8 .5255(14) .7805(11) .1070(10) .042(3) Uani d . 1 . . C
C9 .2573(12) .5771(10) .3682(8) .031(2) Uani d . 1 . . C
C11 .4029(13) .9831(10) .2102(8) .032(2) Uani d . 1 . . C
H11 .4349 .9792 .1489 .038 Uiso calc R 1 . . H
C12 .5489(12) 1.0045(10) .2849(9) .035(3) Uani d . 1 . . C
H12A .5233 1.0075 .3473 .042 Uiso calc R 1 . . H
H12B .5971 .9392 .2756 .042 Uiso calc R 1 . . H
C13 .6600(14) 1.1167(11) .2809(10) .045(3) Uani d . 1 . . C
H13A .6995 1.1085 .2230 .054 Uiso calc R 1 . . H
H13B .7456 1.1310 .3341 .054 Uiso calc R 1 . . H
C14 .5869(15) 1.2209(10) .2837(11) .047(3) Uani d . 1 . . C
H14A .5618 1.2367 .3456 .056 Uiso calc R 1 . . H
H14B .6596 1.2898 .2748 .056 Uiso calc R 1 . . H
C15 .4455(15) 1.1999(11) .2091(10) .043(3) Uani d . 1 . . C
H15A .4718 1.1922 .1469 .051 Uiso calc R 1 . . H
H15B .3992 1.2667 .2154 .051 Uiso calc R 1 . . H
C16 .3320(12) 1.0893(10) .2177(9) .034(2) Uani d . 1 . . C
H16A .2419 1.0763 .1677 .041 Uiso calc R 1 . . H
H16B .3005 1.0991 .2782 .041 Uiso calc R 1 . . H
C21 .1244(13) .8439(11) .1002(7) .032(2) Uani d . 1 . . C
H21 .0868 .9145 .1152 .039 Uiso calc R 1 . . H
C22 .1907(13) .8603(11) .0126(8) .035(2) Uani d . 1 . . C
H22A .2425 .7979 .0000 .042 Uiso calc R 1 . . H
H22B .2665 .9343 .0250 .042 Uiso calc R 1 . . H
C23 .0721(16) .8598(12) -.0753(9) .045(3) Uani d . 1 . . C
H23A .0300 .9285 -.0670 .053 Uiso calc R 1 . . H
H23B .1204 .8633 -.1299 .053 Uiso calc R 1 . . H
C24 -.0550(14) .7499(12) -.0923(8) .040(3) Uani d . 1 . . C
H24A -.1295 .7501 -.1488 .048 Uiso calc R 1 . . H
H24B -.0135 .6811 -.1024 .048 Uiso calc R 1 . . H
C25 -.1294(14) .7449(12) -.0100(9) .042(3) Uani d . 1 . . C
H25A -.2133 .6757 -.0225 .050 Uiso calc R 1 . . H
H25B -.1715 .8135 -.0008 .050 Uiso calc R 1 . . H
C26 -.0166(12) .7405(10) .0813(8) .033(2) Uani d . 1 . . C
H26A -.0678 .7431 .1347 .039 Uiso calc R 1 . . H
H26B .0158 .6670 .0752 .039 Uiso calc R 1 . . H
C31 .2241(15) .5097(12) .5180(9) .042(3) Uani d . 1 . . C
H31A .1434 .4484 .5298 .051 Uiso calc R 1 . . H
H31B .1994 .5846 .5346 .051 Uiso calc R 1 . . H
C32 .3720(18) .5071(13) .5800(10) .052(4) Uani d . 1 . . C
H32A .3628 .5180 .6453 .077 Uiso calc R 1 . . H
H32B .4519 .5690 .5699 .077 Uiso calc R 1 . . H
H32C .3963 .4326 .5646 .077 Uiso calc R 1 . . H
C33 .1940(14) .3673(10) .3739(8) .036(3) Uani d . 1 . . C
H33A .2267 .3212 .4216 .043 Uiso calc R 1 . . H
H33B .2506 .3590 .3236 .043 Uiso calc R 1 . . H
C34 .0256(15) .3215(12) .3341(9) .044(3) Uani d . 1 . . C
H34A .0062 .2404 .3066 .067 Uiso calc R 1 . . H
H34B -.0065 .3664 .2863 .067 Uiso calc R 1 . . H
H34C -.0304 .3285 .3841 .067 Uiso calc R 1 . . H

loop_
_atom_site_aniso_label
_atom_site_aniso_U_11
_atom_site_aniso_U_22
_atom_site_aniso_U_33
_atom_site_aniso_U_12
_atom_site_aniso_U_13
_atom_site_aniso_U_23
Re1 .0244(3) .0336(3) .0273(2) .00840(18) .00453(18) .00319(17)
Re2 .0264(3) .0340(3) .0344(3) .01141(19) .0060(2) .00311(19)
S1 .0436(17) .0318(14) .0336(15) .0109(13) -.0072(13) -.0004(11)
S2 .0428(17) .0366(15) .0318(14) .0010(13) .0061(13) .0002(12)
P1 .0210(13) .0281(13) .0272(13) .0058(10) .0034(11) .0017(10)
N1 .033(5) .036(5) .034(5) .011(4) .008(4) .005(4)
O1 .059(7) .059(6) .056(6) -.004(5) .014(5) -.013(5)
C1 .032(6) .041(6) .041(7) .011(5) .012(5) .000(5)
O2 .055(6) .087(8) .043(5) .045(6) .009(5) .017(5)
C2 .037(7) .044(7) .041(7) .019(6) .002(6) -.002(5)
O3 .033(5) .054(6) .065(7) -.006(4) .009(5) .005(5)
C3 .031(6) .045(7) .041(7) .008(5) .010(5) .012(5)
O4 .063(7) .088(8) .045(6) .016(6) .031(5) .010(5)
C4 .032(6) .053(7) .035(6) .012(6) .010(5) .010(5)
O5 .042(6) .051(6) .066(7) .008(5) -.007(5) .004(5)
C5 .032(6) .031(6) .049(7) .005(5) .006(6) -.002(5)
O6 .059(6) .060(6) .041(5) .019(5) -.005(5) -.015(5)
C6 .033(6) .041(6) .039(7) .017(5) .006(5) .006(5)
O7 .065(7) .063(7) .094(9) .043(6) .012(7) -.005(6)
C7 .039(7) .067(9) .044(7) .023(7) -.001(6) -.001(7)
O8 .058(7) .071(7) .087(8) .020(6) .048(7) .021(6)
C8 .030(6) .044(7) .061(8) .015(5) .024(6) .008(6)
C9 .024(5) .038(6) .032(6) .013(5) .000(5) .001(5)
C11 .027(6) .037(6) .030(5) .007(5) .005(5) .003(4)
C12 .022(5) .037(6) .045(7) .006(5) .005(5) .007(5)
C13 .028(6) .043(7) .057(8) .003(5) .002(6) .003(6)
C14 .035(7) .029(6) .064(9) -.004(5) -.002(6) -.005(6)
C15 .038(7) .034(6) .055(8) .005(5) .009(6) .003(6)
C16 .021(5) .036(6) .043(6) .009(4) .000(5) .000(5)
C21 .028(6) .050(7) .021(5) .016(5) .002(4) .004(5)
C22 .031(6) .045(7) .029(6) .012(5) .003(5) .007(5)
C23 .049(8) .051(8) .039(7) .022(6) .009(6) .010(6)
C24 .030(6) .055(8) .028(6) .015(6) -.008(5) -.004(5)
C25 .034(7) .049(7) .037(6) .010(6) .000(5) -.004(5)
C26 .016(5) .041(6) .034(6) .003(4) -.002(4) -.006(5)
C31 .046(8) .047(7) .037(7) .014(6) .013(6) .002(5)
C32 .068(10) .052(8) .043(7) .033(7) .007(7) .009(6)
C33 .041(7) .032(6) .034(6) .005(5) .011(5) .008(5)
C34 .039(7) .050(7) .043(7) .001(6) .018(6) .004(6)

loop_
_atom_type_symbol
_atom_type_description
_atom_type_scat_dispersion_real
_atom_type_scat_dispersion_imag
_atom_type_scat_source
C C .0033 .0016 'International Tables Vol C Tables 4.2.6.8 and 6.1.1.4'
H H .0000 .0000 'International Tables Vol C Tables 4.2.6.8 and 6.1.1.4'
O O .0106 .0060 'International Tables Vol C Tables 4.2.6.8 and 6.1.1.4'
P P .1023 .0942 'International Tables Vol C Tables 4.2.6.8 and 6.1.1.4'
S S .1246 .1234 'International Tables Vol C Tables 4.2.6.8 and 6.1.1.4'
Re Re -1.0185 7.2310 'International Tables Vol C Tables 4.2.6.8 and 6.1.1.4'
N N .0061 .0033 'International Tables Vol C Tables 4.2.6.8 and 6.1.1.4'

loop_
_geom_angle_atom_site_label_1
_geom_angle_atom_site_label_2
_geom_angle_atom_site_label_3
_geom_angle
_geom_angle_publ_flag
C2 Re1 C4 88.5(6) ?
C2 Re1 C1 90.4(5) ?
C4 Re1 C1 85.8(5) ?
C2 Re1 C3 92.1(5) ?
C4 Re1 C3 86.9(5) ?
C1 Re1 C3 172.3(5) ?
C2 Re1 S1 178.8(4) ?
C4 Re1 S1 91.4(4) ?
C1 Re1 S1 88.4(4) ?
C3 Re1 S1 89.1(4) ?
C2 Re1 P1 88.6(4) ?
C4 Re1 P1 177.0(4) ?
C1 Re1 P1 93.8(4) ?
C3 Re1 P1 93.6(4) ?
S1 Re1 P1 91.58(10) y
C8 Re2 C7 92.4(6) ?
C8 Re2 C5 90.7(6) ?
C7 Re2 C5 87.1(5) ?
C8 Re2 C6 90.8(6) ?
C7 Re2 C6 86.0(5) ?
C5 Re2 C6 172.9(5) ?
C8 Re2 S2 175.3(4) ?
C7 Re2 S2 88.1(5) ?
C5 Re2 S2 93.9(4) ?
C6 Re2 S2 84.6(4) ?
C8 Re2 P1 87.7(4) ?
C7 Re2 P1 179.8(4) ?
C5 Re2 P1 92.7(4) ?
C6 Re2 P1 94.2(3) ?
S2 Re2 P1 91.86(10) y
C9 S1 Re1 108.5(4) y
C9 S2 Re2 114.9(4) y
C21 P1 C11 98.8(5) ?
C21 P1 Re1 109.0(4) ?
C11 P1 Re1 111.9(4) ?
C21 P1 Re2 110.7(4) ?
C11 P1 Re2 107.9(4) ?
Re1 P1 Re2 117.03(11) y
C9 N1 C31 124.5(10) ?
C9 N1 C33 122.1(10) ?
C31 N1 C33 113.4(9) ?
O1 C1 Re1 173.2(11) ?
O2 C2 Re1 178.2(13) ?
O3 C3 Re1 171.2(11) ?
O4 C4 Re1 173.7(12) ?
O5 C5 Re2 172.9(11) ?
O6 C6 Re2 173.5(11) ?
O7 C7 Re2 178.2(13) ?
O8 C8 Re2 178.8(12) ?
N1 C9 S2 118.0(9) y
N1 C9 S1 118.9(9) y
S2 C9 S1 123.1(7) y
C12 C11 C16 110.3(9) ?
C12 C11 P1 113.9(8) ?
C16 C11 P1 114.7(8) ?
C12 C11 H11 105.7 ?
C16 C11 H11 105.7 ?
P1 C11 H11 105.7 ?
C13 C12 C11 112.3(10) ?
C13 C12 H12A 109.1 ?
C11 C12 H12A 109.1 ?
C13 C12 H12B 109.1 ?
C11 C12 H12B 109.1 ?
H12A C12 H12B 107.9 ?
C12 C13 C14 112.1(10) ?
C12 C13 H13A 109.2 ?
C14 C13 H13A 109.2 ?
C12 C13 H13B 109.2 ?
C14 C13 H13B 109.2 ?
H13A C13 H13B 107.9 ?
C15 C14 C13 112.0(11) ?
C15 C14 H14A 109.2 ?
C13 C14 H14A 109.2 ?
C15 C14 H14B 109.2 ?
C13 C14 H14B 109.2 ?
H14A C14 H14B 107.9 ?
C14 C15 C16 110.8(11) ?
C14 C15 H15A 109.5 ?
C16 C15 H15A 109.5 ?
C14 C15 H15B 109.5 ?
C16 C15 H15B 109.5 ?
H15A C15 H15B 108.1 ?
C15 C16 C11 110.7(9) ?
C15 C16 H16A 109.5 ?
C11 C16 H16A 109.5 ?
C15 C16 H16B 109.5 ?
C11 C16 H16B 109.5 ?
H16A C16 H16B 108.1 ?
C22 C21 C26 112.2(9) ?
C22 C21 P1 113.9(8) ?
C26 C21 P1 112.9(8) ?
C22 C21 H21 105.7 ?
C26 C21 H21 105.7 ?
P1 C21 H21 105.7 ?
C21 C22 C23 113.8(10) ?
C21 C22 H22A 108.8 ?
C23 C22 H22A 108.8 ?
C21 C22 H22B 108.8 ?
C23 C22 H22B 108.8 ?
H22A C22 H22B 107.7 ?
C24 C23 C22 110.4(10) ?
C24 C23 H23A 109.6 ?
C22 C23 H23A 109.6 ?
C24 C23 H23B 109.6 ?
C22 C23 H23B 109.6 ?
H23A C23 H23B 108.1 ?
C25 C24 C23 109.7(10) ?
C25 C24 H24A 109.7 ?
C23 C24 H24A 109.7 ?
C25 C24 H24B 109.7 ?
C23 C24 H24B 109.7 ?
H24A C24 H24B 108.2 ?
C24 C25 C26 111.8(10) ?
C24 C25 H25A 109.3 ?
C26 C25 H25A 109.3 ?
C24 C25 H25B 109.3 ?
C26 C25 H25B 109.3 ?
H25A C25 H25B 107.9 ?
C21 C26 C25 111.2(10) ?
C21 C26 H26A 109.4 ?
C25 C26 H26A 109.4 ?
C21 C26 H26B 109.4 ?
C25 C26 H26B 109.4 ?
H26A C26 H26B 108.0 ?
N1 C31 C32 112.8(11) ?
N1 C31 H31A 109.0 ?
C32 C31 H31A 109.0 ?
N1 C31 H31B 109.0 ?
C32 C31 H31B 109.0 ?
H31A C31 H31B 107.8 ?
C31 C32 H32A 109.5 ?
C31 C32 H32B 109.5 ?
H32A C32 H32B 109.5 ?
C31 C32 H32C 109.5 ?
H32A C32 H32C 109.5 ?
H32B C32 H32C 109.5 ?
N1 C33 C34 111.0(10) ?
N1 C33 H33A 109.4 ?
C34 C33 H33A 109.4 ?
N1 C33 H33B 109.4 ?
C34 C33 H33B 109.4 ?
H33A C33 H33B 108.0 ?
C33 C34 H34A 109.5 ?
C33 C34 H34B 109.5 ?
H34A C34 H34B 109.5 ?
C33 C34 H34C 109.5 ?
H34A C34 H34C 109.5 ?
H34B C34 H34C 109.5 ?

loop_
_geom_bond_atom_site_label_1
_geom_bond_atom_site_label_2
_geom_bond_site_symmetry_2
_geom_bond_distance
_geom_bond_publ_flag
Re1 C2 . 1.913(12) ?
Re1 C4 . 1.946(12) ?
Re1 C1 . 1.979(13) ?
Re1 C3 . 2.005(13) ?
Re1 S1 . 2.531(3) y
Re1 P1 . 2.561(3) y
Re2 C8 . 1.935(13) ?
Re2 C7 . 1.954(14) ?
Re2 C5 . 1.995(13) ?
Re2 C6 . 2.000(13) ?
Re2 S2 . 2.485(3) y
Re2 P1 . 2.562(3) y
S1 C9 . 1.740(12) y
S2 C9 . 1.727(12) y
P1 C21 . 1.871(11) ?
P1 C11 . 1.883(12) ?
N1 C9 . 1.303(15) ?
N1 C31 . 1.476(15) ?
N1 C33 . 1.500(15) ?
O1 C1 . 1.163(15) ?
O2 C2 . 1.155(15) ?
O3 C3 . 1.121(15) ?
O4 C4 . 1.142(15) ?
O5 C5 . 1.142(15) ?
O6 C6 . 1.138(15) ?
O7 C7 . 1.136(16) ?
O8 C8 . 1.127(15) ?
C11 C12 . 1.536(16) ?
C11 C16 . 1.540(15) ?
C11 H11 . .990 ?
C12 C13 . 1.517(16) ?
C12 H12A . .980 ?
C12 H12B . .980 ?
C13 C14 . 1.529(18) ?
C13 H13A . .980 ?
C13 H13B . .980 ?
C14 C15 . 1.505(19) ?
C14 H14A . .980 ?
C14 H14B . .980 ?
C15 C16 . 1.532(16) ?
C15 H15A . .980 ?
C15 H15B . .980 ?
C16 H16A . .980 ?
C16 H16B . .980 ?
C21 C22 . 1.525(15) ?
C21 C26 . 1.553(16) ?
C21 H21 . .990 ?
C22 C23 . 1.536(17) ?
C22 H22A . .980 ?
C22 H22B . .980 ?
C23 C24 . 1.527(19) ?
C23 H23A . .980 ?
C23 H23B . .980 ?
C24 C25 . 1.485(17) ?
C24 H24A . .980 ?
C24 H24B . .980 ?
C25 C26 . 1.559(16) ?
C25 H25A . .980 ?
C25 H25B . .980 ?
C26 H26A . .980 ?
C26 H26B . .980 ?
C31 C32 . 1.510(19) ?
C31 H31A . .980 ?
C31 H31B . .980 ?
C32 H32A . .970 ?
C32 H32B . .970 ?
C32 H32C . .970 ?
C33 C34 . 1.520(18) ?
C33 H33A . .980 ?
C33 H33B . .980 ?
C34 H34A . .970 ?
C34 H34B . .970 ?
C34 H34C . .970 ?

loop_
_geom_torsion_atom_site_label_1
_geom_torsion_atom_site_label_2
_geom_torsion_atom_site_label_3
_geom_torsion_atom_site_label_4
_geom_torsion
C4 Re1 S1 C9 106.2(6)
C1 Re1 S1 C9 -168.0(6)
C3 Re1 S1 C9 19.3(6)
P1 Re1 S1 C9 -74.3(4)
C7 Re2 S2 C9 111.3(6)
C5 Re2 S2 C9 24.4(5)
C6 Re2 S2 C9 -162.5(5)
P1 Re2 S2 C9 -68.5(4)
C2 Re1 P1 C21 -31.7(6)
C1 Re1 P1 C21 -122.1(6)
C3 Re1 P1 C21 60.3(6)
S1 Re1 P1 C21 149.5(4)
C2 Re1 P1 C11 76.5(6)
C1 Re1 P1 C11 -13.9(5)
C3 Re1 P1 C11 168.5(5)
S1 Re1 P1 C11 -102.3(4)
C2 Re1 P1 Re2 -158.2(4)
C1 Re1 P1 Re2 111.4(4)
C3 Re1 P1 Re2 -66.2(4)
S1 Re1 P1 Re2 22.96(12)
C8 Re2 P1 C21 78.1(6)
C5 Re2 P1 C21 168.7(5)
C6 Re2 P1 C21 -12.5(5)
S2 Re2 P1 C21 -97.2(4)
C8 Re2 P1 C11 -29.0(6)
C5 Re2 P1 C11 61.6(5)
C6 Re2 P1 C11 -119.6(5)
S2 Re2 P1 C11 155.7(4)
C8 Re2 P1 Re1 -156.3(4)
C5 Re2 P1 Re1 -65.6(4)
C6 Re2 P1 Re1 113.1(4)
S2 Re2 P1 Re1 28.42(12)
C31 N1 C9 S2 -172.7(9)
C33 N1 C9 S2 6.5(15)
C31 N1 C9 S1 7.2(16)
C33 N1 C9 S1 -173.7(8)
Re2 S2 C9 N1 -150.3(8)
Re2 S2 C9 S1 29.9(8)
Re1 S1 C9 N1 -126.1(8)
Re1 S1 C9 S2 53.7(8)
C21 P1 C11 C12 -173.7(8)
Re1 P1 C11 C12 71.7(9)
Re2 P1 C11 C12 -58.4(9)
C21 P1 C11 C16 58.0(9)
Re1 P1 C11 C16 -56.6(9)
Re2 P1 C11 C16 173.2(7)
C16 C11 C12 C13 -53.9(13)
P1 C11 C12 C13 175.6(9)
C11 C12 C13 C14 52.3(15)
C12 C13 C14 C15 -53.4(16)
C13 C14 C15 C16 56.1(15)
C14 C15 C16 C11 -57.9(14)
C12 C11 C16 C15 56.3(13)
P1 C11 C16 C15 -173.6(8)
C11 P1 C21 C22 56.2(10)
Re1 P1 C21 C22 173.1(8)
Re2 P1 C21 C22 -56.8(9)
C11 P1 C21 C26 -174.3(8)
Re1 P1 C21 C26 -57.4(8)
Re2 P1 C21 C26 72.7(8)
C26 C21 C22 C23 48.1(14)
P1 C21 C22 C23 178.0(9)
C21 C22 C23 C24 -54.0(14)
C22 C23 C24 C25 59.8(14)
C23 C24 C25 C26 -61.1(14)
C22 C21 C26 C25 -47.2(13)
P1 C21 C26 C25 -177.5(8)
C24 C25 C26 C21 54.9(14)
C9 N1 C31 C32 -95.6(14)
C33 N1 C31 C32 85.2(13)
C9 N1 C33 C34 -88.2(13)
C31 N1 C33 C34 91.0(12)
